data_7202950
loop_
_publ_author_name
'Mahmoudi, Ghodrat'
'Morsali, Ali'

_publ_section_title
;
 Counter-ion influence on the coordination mode of the
 2,5-bis(4-pyridyl)-1,3,4-oxadiazole (bpo) ligand in mercury(ii)
 coordination polymers, [Hg(bpo)nX2]: X = I--, Br--, SCN--, N3-- and
 NO2--; spectroscopic, thermal, fluorescence and structural studies
;
_journal_issue 11
_journal_name_full CrystEngComm
_journal_page_first 1062
_journal_paper_doi 10.1039/b707228g
_journal_volume 9
_journal_year 2007
_chemical_formula_moiety 'C24 H16 Hg N14 O2'
_chemical_formula_sum 'C24 H16 Hg N14 O2'
_chemical_formula_weight 733.10
_chemical_name_systematic
;
?
;
_space_group_IT_number 14
_symmetry_cell_setting monoclinic
_symmetry_space_group_name_Hall '-P 2ybc'
_symmetry_space_group_name_H-M 'P 1 21/c 1'
_atom_sites_solution_hydrogens geom
_atom_sites_solution_primary direct
_atom_sites_solution_secondary difmap
_audit_creation_method SHELXL-97
_cell_angle_alpha 90.00
_cell_angle_beta 93.044(5)
_cell_angle_gamma 90.00
_cell_formula_units_Z 2
_cell_length_a 10.6509(5)
_cell_length_b 15.9095(8)
_cell_length_c 7.2480(4)
_cell_measurement_reflns_used 8577
_cell_measurement_temperature 100.0(2)
_cell_measurement_theta_max 30.12
_cell_measurement_theta_min 2.56
_cell_volume 1226.44(11)
_computing_cell_refinement 'Apex2 (Bruker, 2005)'
_computing_data_collection 'Apex2 (Bruker, 2005)'
_computing_data_reduction 'Apex2 (Bruker, 2005)'
_computing_molecular_graphics 'SHELXTL, v. 5.10 (Sheldrick, 1998)'
_computing_publication_material 'SHELXTL, v. 5.10 (Sheldrick, 1998)'
_computing_structure_refinement 'SHELXTL, v. 5.10 (Sheldrick, 1998)'
_computing_structure_solution 'SHELXTL, v. 5.10 (Sheldrick, 1998)'
_diffrn_ambient_temperature 100.0(2)
_diffrn_measured_fraction_theta_full 0.976
_diffrn_measured_fraction_theta_max 0.976
_diffrn_measurement_device_type 'Bruker X8-APEX-II CCD area detector'
_diffrn_measurement_method 'phi and omega scans'
_diffrn_radiation_monochromator graphite
_diffrn_radiation_source 'fine-focus sealed tube'
_diffrn_radiation_type MoK\a
_diffrn_radiation_wavelength 0.71073
_diffrn_reflns_av_R_equivalents 0.0234
_diffrn_reflns_av_sigmaI/netI 0.0173
_diffrn_reflns_limit_h_max 13
_diffrn_reflns_limit_h_min -13
_diffrn_reflns_limit_k_max 20
_diffrn_reflns_limit_k_min -20
_diffrn_reflns_limit_l_max 9
_diffrn_reflns_limit_l_min -9
_diffrn_reflns_number 12413
_diffrn_reflns_theta_full 27.10
_diffrn_reflns_theta_max 27.10
_diffrn_reflns_theta_min 1.91
_exptl_absorpt_coefficient_mu 6.331
_exptl_absorpt_correction_T_max 0.540
_exptl_absorpt_correction_T_min 0.334
_exptl_absorpt_correction_type multi-scan
_exptl_absorpt_process_details 'Apex2 (Bruker, 2005)'
_exptl_crystal_colour colourless
_exptl_crystal_density_diffrn 1.985
_exptl_crystal_density_meas 0
_exptl_crystal_density_method 'not measured'
_exptl_crystal_description prism
_exptl_crystal_F_000 708
_exptl_crystal_size_max 0.20
_exptl_crystal_size_mid 0.15
_exptl_crystal_size_min 0.10
_refine_diff_density_max 2.043
_refine_diff_density_min -0.718
_refine_diff_density_rms 0.152
_refine_ls_extinction_method none
_refine_ls_goodness_of_fit_ref 1.033
_refine_ls_hydrogen_treatment constr
_refine_ls_matrix_type full
_refine_ls_number_parameters 187
_refine_ls_number_reflns 2654
_refine_ls_number_restraints 0
_refine_ls_restrained_S_all 1.033
_refine_ls_R_factor_all 0.0351
_refine_ls_R_factor_gt 0.0303
_refine_ls_shift/su_max 0.000
_refine_ls_shift/su_mean 0.000
_refine_ls_structure_factor_coef Fsqd
_refine_ls_weighting_details 'calc w=1/[\s^2^(Fo^2^)+(0.0600P)^2^] where P=(Fo^2^+2Fc^2^)/3'
_refine_ls_weighting_scheme calc
_refine_ls_wR_factor_gt 0.0744
_refine_ls_wR_factor_ref 0.0790
_reflns_number_gt 2190
_reflns_number_total 2654
_reflns_threshold_expression I>2\s(I)
_cod_data_source_file b707228g.txt
_cod_data_source_block ATob
_cod_depositor_comments
;
The following automatic conversions were performed:
'_symmetry_cell_setting' value 'Monoclinic' changed to 'monoclinic'
according to '/home/saulius/struct/CIF-dictionaries/cif_core.dic'
dictionary named 'cif_core.dic' version 2.4.1 from 2010-06-29.

Automatic conversion script
Id: cif_fix_enum 1527 2010-12-29 10:47:43Z saulius 
;
_cod_original_sg_symbol_H-M 'P 21/c'
_cod_database_code 7202950

loop_
_symmetry_equiv_pos_as_xyz
'x, y, z'
'-x, y+1/2, -z+1/2'
'-x, -y, -z'
'x, -y-1/2, z-1/2'

loop_
_atom_site_label
_atom_site_type_symbol
_atom_site_fract_x
_atom_site_fract_y
_atom_site_fract_z
_atom_site_U_iso_or_equiv
_atom_site_adp_type
_atom_site_occupancy
_atom_site_symmetry_multiplicity
_atom_site_calc_flag
_atom_site_refinement_flags
_atom_site_disorder_assembly
_atom_site_disorder_group
Hg1 Hg 0.5000 0.0000 0.0000 0.02756(10) Uani 1 2 d S . .
O1 O 0.24176(19) 0.43345(14) -0.0451(3) 0.0288(4) Uani 1 1 d . . .
N1 N 0.3968(3) 0.4767(2) 0.1468(4) 0.0321(6) Uani 1 1 d . . .
N2 N 0.3229(3) 0.54685(17) 0.0913(4) 0.0315(6) Uani 1 1 d . . .
N3 N 0.4501(2) 0.15652(16) 0.1191(4) 0.0320(5) Uani 1 1 d . . .
N4 N -0.0684(2) 0.65426(17) -0.2871(4) 0.0358(6) Uani 1 1 d . . .
N5 N 0.6800(2) 0.0312(2) -0.0795(4) 0.0336(6) Uani 1 1 d . . .
N6 N 0.7382(2) 0.08792(16) -0.0062(4) 0.0331(6) Uani 1 1 d . . .
N7 N 0.8026(3) 0.1403(2) 0.0528(5) 0.0506(8) Uani 1 1 d . . .
C1 C 0.3446(3) 0.4125(2) 0.0622(4) 0.0313(7) Uani 1 1 d . . .
C2 C 0.2349(4) 0.5186(2) -0.0203(5) 0.0305(7) Uani 1 1 d . . .
C3 C 0.3821(3) 0.32492(18) 0.0778(4) 0.0289(6) Uani 1 1 d . . .
C4 C 0.2992(3) 0.26114(19) 0.0188(4) 0.0302(6) Uani 1 1 d . . .
H4A H 0.2183 0.2740 -0.0354 0.036 Uiso 1 1 calc R . .
C5 C 0.3384(3) 0.17867(19) 0.0416(4) 0.0317(6) Uani 1 1 d . . .
H5A H 0.2826 0.1353 -0.0002 0.038 Uiso 1 1 calc R . .
C6 C 0.5289(3) 0.21811(19) 0.1773(4) 0.0305(6) Uani 1 1 d . . .
H6A H 0.6084 0.2030 0.2333 0.037 Uiso 1 1 calc R . .
C7 C 0.4994(3) 0.30296(19) 0.1592(4) 0.0300(6) Uani 1 1 d . . .
H7A H 0.5575 0.3450 0.2012 0.036 Uiso 1 1 calc R . .
C8 C 0.1309(3) 0.56493(19) -0.1134(4) 0.0282(6) Uani 1 1 d . . .
C9 C 0.1192(3) 0.6511(2) -0.0866(5) 0.0345(7) Uani 1 1 d . . .
H9A H 0.1785 0.6809 -0.0091 0.041 Uiso 1 1 calc R . .
C10 C 0.0184(3) 0.6923(2) -0.1765(5) 0.0352(7) Uani 1 1 d . . .
H10A H 0.0108 0.7511 -0.1581 0.042 Uiso 1 1 calc R . .
C11 C -0.0550(3) 0.5708(2) -0.3105(4) 0.0337(6) Uani 1 1 d . . .
H11A H -0.1155 0.5424 -0.3888 0.040 Uiso 1 1 calc R . .
C12 C 0.0417(3) 0.5241(2) -0.2273(5) 0.0317(6) Uani 1 1 d . . .
H12A H 0.0469 0.4653 -0.2478 0.038 Uiso 1 1 calc R . .

loop_
_atom_site_aniso_label
_atom_site_aniso_U_11
_atom_site_aniso_U_22
_atom_site_aniso_U_33
_atom_site_aniso_U_23
_atom_site_aniso_U_13
_atom_site_aniso_U_12
Hg1 0.02705(13) 0.02652(14) 0.02907(13) 0.00079(5) 0.00105(8) -0.00013(5)
O1 0.0294(10) 0.0253(11) 0.0314(11) 0.0003(9) -0.0018(9) 0.0032(9)
N1 0.0337(15) 0.0299(12) 0.0323(15) -0.0010(13) -0.0011(12) 0.0027(14)
N2 0.0321(14) 0.0271(15) 0.0348(14) 0.0028(11) -0.0033(12) 0.0028(11)
N3 0.0358(13) 0.0286(13) 0.0316(13) 0.0001(10) 0.0030(11) 0.0029(10)
N4 0.0321(13) 0.0361(15) 0.0392(15) 0.0012(12) 0.0031(11) 0.0052(11)
N5 0.0337(14) 0.0307(14) 0.0369(15) -0.0028(12) 0.0067(11) -0.0015(12)
N6 0.0336(13) 0.0309(13) 0.0354(13) -0.0030(11) 0.0073(11) -0.0020(11)
N7 0.0474(16) 0.0488(18) 0.057(2) -0.0184(15) 0.0196(15) -0.0135(14)
C1 0.0311(15) 0.0353(17) 0.0274(15) 0.0003(12) 0.0004(12) 0.0024(13)
C2 0.0376(18) 0.0230(13) 0.0314(17) -0.0001(14) 0.0052(14) 0.0010(15)
C3 0.0308(14) 0.0296(15) 0.0264(14) -0.0023(11) 0.0022(12) 0.0003(11)
C4 0.0301(14) 0.0327(16) 0.0277(14) -0.0001(12) 0.0001(12) 0.0011(12)
C5 0.0339(15) 0.0308(15) 0.0306(15) 0.0002(12) 0.0030(12) 0.0001(12)
C6 0.0309(14) 0.0306(15) 0.0302(15) -0.0012(11) 0.0024(12) 0.0016(11)
C7 0.0313(14) 0.0305(15) 0.0283(15) 0.0008(11) 0.0013(12) -0.0010(12)
C8 0.0257(14) 0.0324(15) 0.0264(14) 0.0004(12) 0.0024(11) 0.0010(11)
C9 0.0356(15) 0.0314(16) 0.0362(16) -0.0023(13) -0.0018(13) -0.0018(12)
C10 0.0357(15) 0.0289(15) 0.0406(18) -0.0020(13) -0.0014(14) 0.0040(12)
C11 0.0335(15) 0.0352(16) 0.0326(16) -0.0014(13) 0.0042(13) -0.0010(13)
C12 0.0338(16) 0.0294(14) 0.0323(16) -0.0004(15) 0.0049(13) -0.0021(15)

loop_
_atom_type_symbol
_atom_type_description
_atom_type_scat_dispersion_real
_atom_type_scat_dispersion_imag
_atom_type_scat_source
C C 0.0033 0.0016 'International Tables Vol C Tables 4.2.6.8 and 6.1.1.4'
H H 0.0000 0.0000 'International Tables Vol C Tables 4.2.6.8 and 6.1.1.4'
N N 0.0061 0.0033 'International Tables Vol C Tables 4.2.6.8 and 6.1.1.4'
O O 0.0106 0.0060 'International Tables Vol C Tables 4.2.6.8 and 6.1.1.4'
Hg Hg -2.3894 9.2266 'International Tables Vol C Tables 4.2.6.8 and 6.1.1.4'

loop_
_geom_angle_atom_site_label_1
_geom_angle_atom_site_label_2
_geom_angle_atom_site_label_3
_geom_angle
_geom_angle_site_symmetry_1
_geom_angle_site_symmetry_3
_geom_angle_publ_flag
N5 Hg1 N5 180.00(18) 3_655 . ?
N5 Hg1 N3 93.91(10) 3_655 3_655 ?
N5 Hg1 N3 86.09(10) . 3_655 ?
N5 Hg1 N3 86.09(10) 3_655 . ?
N5 Hg1 N3 93.91(10) . . ?
N3 Hg1 N3 180.00(11) 3_655 . ?
N5 Hg1 N1 92.20(10) 3_655 2_645 ?
N5 Hg1 N1 87.80(10) . 2_645 ?
N3 Hg1 N1 95.57(9) 3_655 2_645 ?
N3 Hg1 N1 84.43(9) . 2_645 ?
N5 Hg1 N1 87.80(10) 3_655 4_565 ?
N5 Hg1 N1 92.20(10) . 4_565 ?
N3 Hg1 N1 84.43(9) 3_655 4_565 ?
N3 Hg1 N1 95.57(9) . 4_565 ?
N1 Hg1 N1 180.00(15) 2_645 4_565 ?
C1 O1 C2 102.5(3) . . ?
C1 N1 N2 105.6(3) . . ?
C1 N1 Hg1 133.0(2) . 2_655 ?
N2 N1 Hg1 110.3(2) . 2_655 ?
C2 N2 N1 106.2(3) . . ?
C5 N3 C6 117.9(3) . . ?
C5 N3 Hg1 107.20(19) . . ?
C6 N3 Hg1 130.0(2) . . ?
C10 N4 C11 116.5(3) . . ?
N6 N5 Hg1 121.0(2) . . ?
N7 N6 N5 173.5(3) . . ?
N1 C1 O1 113.0(3) . . ?
N1 C1 C3 127.4(3) . . ?
O1 C1 C3 119.6(3) . . ?
N2 C2 O1 112.7(3) . . ?
N2 C2 C8 128.5(3) . . ?
O1 C2 C8 118.8(3) . . ?
C4 C3 C7 118.9(3) . . ?
C4 C3 C1 120.4(3) . . ?
C7 C3 C1 120.6(3) . . ?
C5 C4 C3 118.0(3) . . ?
C5 C4 H4A 121.0 . . ?
C3 C4 H4A 121.0 . . ?
N3 C5 C4 123.8(3) . . ?
N3 C5 H5A 118.1 . . ?
C4 C5 H5A 118.1 . . ?
N3 C6 C7 122.9(3) . . ?
N3 C6 H6A 118.5 . . ?
C7 C6 H6A 118.5 . . ?
C6 C7 C3 118.4(3) . . ?
C6 C7 H7A 120.8 . . ?
C3 C7 H7A 120.8 . . ?
C12 C8 C9 118.8(3) . . ?
C12 C8 C2 121.1(3) . . ?
C9 C8 C2 120.1(3) . . ?
C8 C9 C10 118.1(3) . . ?
C8 C9 H9A 120.9 . . ?
C10 C9 H9A 120.9 . . ?
N4 C10 C9 124.1(3) . . ?
N4 C10 H10A 118.0 . . ?
C9 C10 H10A 118.0 . . ?
N4 C11 C12 123.8(3) . . ?
N4 C11 H11A 118.1 . . ?
C12 C11 H11A 118.1 . . ?
C11 C12 C8 118.6(3) . . ?
C11 C12 H12A 120.7 . . ?
C8 C12 H12A 120.7 . . ?

loop_
_geom_bond_atom_site_label_1
_geom_bond_atom_site_label_2
_geom_bond_distance
_geom_bond_site_symmetry_2
_geom_bond_publ_flag
Hg1 N5 2.091(3) 3_655 ?
Hg1 N5 2.091(3) . ?
Hg1 N3 2.698(3) 3_655 ?
Hg1 N3 2.698(3) . ?
Hg1 N1 2.757(3) 2_645 ?
Hg1 N1 2.757(3) 4_565 ?
O1 C1 1.351(4) . ?
O1 C2 1.369(4) . ?
N1 C1 1.301(5) . ?
N1 N2 1.412(4) . ?
N1 Hg1 2.757(3) 2_655 ?
N2 C2 1.285(5) . ?
N3 C5 1.335(4) . ?
N3 C6 1.344(4) . ?
N4 C10 1.336(4) . ?
N4 C11 1.347(4) . ?
N5 N6 1.202(4) . ?
N6 N7 1.148(4) . ?
C1 C3 1.451(5) . ?
C2 C8 1.466(5) . ?
C3 C4 1.397(4) . ?
C3 C7 1.397(4) . ?
C4 C5 1.384(4) . ?
C4 H4A 0.9500 . ?
C5 H5A 0.9500 . ?
C6 C7 1.391(4) . ?
C6 H6A 0.9500 . ?
C7 H7A 0.9500 . ?
C8 C12 1.387(5) . ?
C8 C9 1.391(4) . ?
C9 C10 1.391(5) . ?
C9 H9A 0.9500 . ?
C10 H10A 0.9500 . ?
C11 C12 1.382(5) . ?
C11 H11A 0.9500 . ?
C12 H12A 0.9500 . ?

loop_
_geom_torsion_atom_site_label_1
_geom_torsion_atom_site_label_2
_geom_torsion_atom_site_label_3
_geom_torsion_atom_site_label_4
_geom_torsion
_geom_torsion_site_symmetry_1
_geom_torsion_site_symmetry_2
_geom_torsion_site_symmetry_3
_geom_torsion_site_symmetry_4
_geom_torsion_publ_flag
C1 N1 N2 C2 -0.3(4) . . . . ?
Hg1 N1 N2 C2 -149.5(2) 2_655 . . . ?
N5 Hg1 N3 C5 -50.2(2) 3_655 . . . ?
N5 Hg1 N3 C5 129.8(2) . . . . ?
N3 Hg1 N3 C5 127(100) 3_655 . . . ?
N1 Hg1 N3 C5 -142.8(2) 2_645 . . . ?
N1 Hg1 N3 C5 37.2(2) 4_565 . . . ?
N5 Hg1 N3 C6 155.9(3) 3_655 . . . ?
N5 Hg1 N3 C6 -24.1(3) . . . . ?
N3 Hg1 N3 C6 -27(100) 3_655 . . . ?
N1 Hg1 N3 C6 63.3(3) 2_645 . . . ?
N1 Hg1 N3 C6 -116.7(3) 4_565 . . . ?
N5 Hg1 N5 N6 0(100) 3_655 . . . ?
N3 Hg1 N5 N6 -153.2(3) 3_655 . . . ?
N3 Hg1 N5 N6 26.8(3) . . . . ?
N1 Hg1 N5 N6 -57.5(3) 2_645 . . . ?
N1 Hg1 N5 N6 122.5(3) 4_565 . . . ?
Hg1 N5 N6 N7 -180(100) . . . . ?
N2 N1 C1 O1 -0.1(4) . . . . ?
Hg1 N1 C1 O1 138.8(2) 2_655 . . . ?
N2 N1 C1 C3 -177.6(3) . . . . ?
Hg1 N1 C1 C3 -38.7(5) 2_655 . . . ?
C2 O1 C1 N1 0.4(4) . . . . ?
C2 O1 C1 C3 178.2(3) . . . . ?
N1 N2 C2 O1 0.6(4) . . . . ?
N1 N2 C2 C8 178.1(3) . . . . ?
C1 O1 C2 N2 -0.6(4) . . . . ?
C1 O1 C2 C8 -178.4(3) . . . . ?
N1 C1 C3 C4 162.8(3) . . . . ?
O1 C1 C3 C4 -14.6(4) . . . . ?
N1 C1 C3 C7 -14.4(5) . . . . ?
O1 C1 C3 C7 168.2(3) . . . . ?
C7 C3 C4 C5 -0.9(4) . . . . ?
C1 C3 C4 C5 -178.2(3) . . . . ?
C6 N3 C5 C4 -0.3(5) . . . . ?
Hg1 N3 C5 C4 -158.0(3) . . . . ?
C3 C4 C5 N3 1.0(5) . . . . ?
C5 N3 C6 C7 -0.4(4) . . . . ?
Hg1 N3 C6 C7 151.3(2) . . . . ?
N3 C6 C7 C3 0.4(4) . . . . ?
C4 C3 C7 C6 0.3(4) . . . . ?
C1 C3 C7 C6 177.6(3) . . . . ?
N2 C2 C8 C12 -178.5(4) . . . . ?
O1 C2 C8 C12 -1.1(5) . . . . ?
N2 C2 C8 C9 0.7(5) . . . . ?
O1 C2 C8 C9 178.1(3) . . . . ?
C12 C8 C9 C10 -0.2(5) . . . . ?
C2 C8 C9 C10 -179.4(3) . . . . ?
C11 N4 C10 C9 -0.1(5) . . . . ?
C8 C9 C10 N4 0.1(5) . . . . ?
C10 N4 C11 C12 0.2(5) . . . . ?
N4 C11 C12 C8 -0.3(5) . . . . ?
C9 C8 C12 C11 0.3(5) . . . . ?
C2 C8 C12 C11 179.5(3) . . . . ?
